data_4332027
loop_
_publ_author_name
'Harrop, Todd C.'
'Olmstead, Marilyn M.'
'Mascharak, Pradip K.'

_publ_section_title
;
 Synthetic Analogues of the Active Site of the A-Cluster of Acetyl
 Coenzyme A Synthase/CO Dehydrogenase:&#x00A0; Syntheses, Structures, and
 Reactions with CO
;
_journal_issue 8
_journal_name_full 'Inorganic Chemistry'
_journal_page_first 3424
_journal_page_last 3436
_journal_paper_doi 10.1021/ic0520465
_journal_volume 45
_journal_year 2006
_chemical_formula_moiety 'C38 H26 Cu N4 Ni O2 S2, C8 H20 N, C4 H10 O, H2 O'
_chemical_formula_sum 'C48 H51.5 Cu N5 Ni O3 S2'
_chemical_formula_weight 933.33
_chemical_name_common (Et4N)[Cu(neo)Ni(NpPepS)].0.5Et2O.0.5H2O
_chemical_name_systematic
; 
 ? 
;
_space_group_IT_number 2
_symmetry_cell_setting triclinic
_symmetry_space_group_name_Hall '-P 1'
_symmetry_space_group_name_H-M 'P -1'
_atom_sites_solution_hydrogens geom
_atom_sites_solution_primary direct
_atom_sites_solution_secondary difmap
_audit_creation_method SHELXL-97
_cell_angle_alpha 108.535(4)
_cell_angle_beta 93.198(6)
_cell_angle_gamma 110.092(6)
_cell_formula_units_Z 4
_cell_length_a 12.4276(18)
_cell_length_b 17.482(2)
_cell_length_c 22.792(3)
_cell_measurement_reflns_used 922
_cell_measurement_temperature 90(2)
_cell_measurement_theta_max 20.0
_cell_measurement_theta_min 2.5
_cell_volume 4332.8(10)
_computing_cell_refinement 'SMART 5.054'
_computing_data_collection 'SMART 5.054 (Bruker, 2002)'
_computing_data_reduction 'SAINT 6.36A (Bruker, 2002)'
_computing_molecular_graphics 'SHELXTL 5.1, XP (Sheldrick, 1994)'
_computing_publication_material 'SHELXL-97 (Sheldrick, 1997)'
_computing_structure_refinement 'SHELXL-97 (Sheldrick, 1997)'
_computing_structure_solution 'SHELXS-97 (Sheldrick, 1990)'
_diffrn_ambient_temperature 90(2)
_diffrn_detector_area_resol_mean 8.3
_diffrn_measured_fraction_theta_full 1.000
_diffrn_measured_fraction_theta_max 1.000
_diffrn_measurement_device_type 'Bruker SMART 1000'
_diffrn_measurement_method \w
_diffrn_radiation_monochromator graphite
_diffrn_radiation_source 'normal-focus sealed tube'
_diffrn_radiation_type MoK\a
_diffrn_radiation_wavelength 0.71073
_diffrn_reflns_av_R_equivalents 0.086
_diffrn_reflns_av_sigmaI/netI 0.097
_diffrn_reflns_limit_h_max 15
_diffrn_reflns_limit_h_min -15
_diffrn_reflns_limit_k_max 20
_diffrn_reflns_limit_k_min -21
_diffrn_reflns_limit_l_max 27
_diffrn_reflns_limit_l_min -27
_diffrn_reflns_number 41039
_diffrn_reflns_theta_full 25.68
_diffrn_reflns_theta_max 25.68
_diffrn_reflns_theta_min 1.86
_diffrn_standards_number 0
_exptl_absorpt_coefficient_mu 1.070
_exptl_absorpt_correction_T_max 0.939
_exptl_absorpt_correction_T_min 0.814
_exptl_absorpt_correction_type multi-scan
_exptl_absorpt_process_details 'SADABS 2.05 (Sheldrick, 2002)'
_exptl_crystal_colour red
_exptl_crystal_density_diffrn 1.429
_exptl_crystal_density_method 'not measured'
_exptl_crystal_description plate
_exptl_crystal_F_000 1950
_exptl_crystal_size_max 0.20
_exptl_crystal_size_mid 0.19
_exptl_crystal_size_min 0.06
_refine_diff_density_max 2.051
_refine_diff_density_min -0.869
_refine_diff_density_rms 0.116
_refine_ls_extinction_method none
_refine_ls_goodness_of_fit_ref 1.008
_refine_ls_hydrogen_treatment constr
_refine_ls_matrix_type full
_refine_ls_number_parameters 1095
_refine_ls_number_reflns 16443
_refine_ls_number_restraints 0
_refine_ls_restrained_S_all 1.008
_refine_ls_R_factor_all 0.1198
_refine_ls_R_factor_gt 0.0564
_refine_ls_shift/su_max 0.003
_refine_ls_shift/su_mean 0.000
_refine_ls_structure_factor_coef Fsqd
_refine_ls_weighting_details 'calc w=1/[\s^2^(Fo^2^)+(0.0645P)^2^+16.3202P] where P=(Fo^2^+2Fc^2^)/3'
_refine_ls_weighting_scheme calc
_refine_ls_wR_factor_gt 0.1219
_refine_ls_wR_factor_ref 0.1682
_reflns_number_gt 9918
_reflns_number_total 16443
_reflns_threshold_expression I>2\s(I)
_cod_data_source_file ic0520465sup2.cif
_cod_data_source_block mn1514
_cod_original_cell_volume 4332.9(10)
_cod_database_code 4332027

loop_
_symmetry_equiv_pos_as_xyz
'x, y, z'
'-x, -y, -z'

loop_
_atom_site_label
_atom_site_type_symbol
_atom_site_fract_x
_atom_site_fract_y
_atom_site_fract_z
_atom_site_U_iso_or_equiv
_atom_site_adp_type
_atom_site_occupancy
_atom_site_symmetry_multiplicity
_atom_site_calc_flag
_atom_site_refinement_flags
Cu1 Cu 0.95279(6) 0.45686(4) 0.16337(3) 0.02215(18) Uani 1 1 d .
Ni1 Ni 0.75194(6) 0.46138(4) 0.23695(3) 0.01446(16) Uani 1 1 d .
S1 S 0.93937(12) 0.53926(9) 0.25996(7) 0.0193(3) Uani 1 1 d .
S2 S 0.75303(12) 0.41461(9) 0.13521(7) 0.0183(3) Uani 1 1 d .
O1 O 0.7831(3) 0.4987(3) 0.42370(18) 0.0242(9) Uani 1 1 d .
O2 O 0.4285(3) 0.2656(2) 0.1810(2) 0.0263(10) Uani 1 1 d .
N1 N 0.7463(4) 0.4987(3) 0.3237(2) 0.0165(10) Uani 1 1 d .
N2 N 0.5878(4) 0.3964(3) 0.2198(2) 0.0153(10) Uani 1 1 d .
N3 N 1.0329(4) 0.3703(3) 0.1392(2) 0.0191(10) Uani 1 1 d .
N4 N 1.0528(4) 0.5097(3) 0.1065(2) 0.0188(10) Uani 1 1 d .
C1 C 0.9861(5) 0.5006(3) 0.3154(3) 0.0194(12) Uani 1 1 d .
C2 C 1.0972(5) 0.4972(4) 0.3166(3) 0.0282(14) Uani 1 1 d .
H2 H 1.1430 0.5142 0.2875 0.034 Uiso 1 1 calc R
C3 C 1.1413(6) 0.4694(4) 0.3596(3) 0.0362(17) Uani 1 1 d .
H3 H 1.2170 0.4679 0.3599 0.043 Uiso 1 1 calc R
C4 C 1.0750(6) 0.4439(4) 0.4021(4) 0.0407(18) Uani 1 1 d .
H4 H 1.1047 0.4243 0.4313 0.049 Uiso 1 1 calc R
C5 C 0.9655(6) 0.4472(4) 0.4014(3) 0.0318(15) Uani 1 1 d .
H5 H 0.9202 0.4295 0.4304 0.038 Uiso 1 1 calc R
C6 C 0.9198(5) 0.4759(3) 0.3590(3) 0.0196(12) Uani 1 1 d .
C7 C 0.8087(5) 0.4914(3) 0.3704(3) 0.0172(12) Uani 1 1 d .
C8 C 0.6728(5) 0.5457(3) 0.3404(2) 0.0165(12) Uani 1 1 d .
C9 C 0.7088(5) 0.6196(4) 0.3933(3) 0.0235(13) Uani 1 1 d .
H9 H 0.7805 0.6354 0.4199 0.028 Uiso 1 1 calc R
C10 C 0.6444(5) 0.6733(4) 0.4103(3) 0.0263(14) Uani 1 1 d .
H10 H 0.6722 0.7240 0.4475 0.032 Uiso 1 1 calc R
C11 C 0.5412(5) 0.6509(4) 0.3721(3) 0.0254(14) Uani 1 1 d .
H11 H 0.4975 0.6869 0.3826 0.030 Uiso 1 1 calc R
C12 C 0.4988(5) 0.5751(3) 0.3173(3) 0.0202(12) Uani 1 1 d .
C13 C 0.3924(5) 0.5541(4) 0.2787(3) 0.0283(14) Uani 1 1 d .
H13 H 0.3493 0.5904 0.2904 0.034 Uiso 1 1 calc R
C14 C 0.3505(5) 0.4819(4) 0.2245(3) 0.0286(14) Uani 1 1 d .
H14 H 0.2781 0.4679 0.1993 0.034 Uiso 1 1 calc R
C15 C 0.4144(5) 0.4287(4) 0.2063(3) 0.0248(13) Uani 1 1 d .
H15 H 0.3841 0.3789 0.1685 0.030 Uiso 1 1 calc R
C16 C 0.5202(5) 0.4463(3) 0.2416(3) 0.0176(12) Uani 1 1 d .
C17 C 0.5338(5) 0.3099(3) 0.1852(3) 0.0183(12) Uani 1 1 d .
C18 C 0.6046(5) 0.2630(3) 0.1495(3) 0.0197(12) Uani 1 1 d .
C19 C 0.5670(5) 0.1734(4) 0.1379(3) 0.0245(13) Uani 1 1 d .
H19 H 0.5081 0.1479 0.1585 0.029 Uiso 1 1 calc R
C20 C 0.6130(6) 0.1216(4) 0.0977(3) 0.0315(15) Uani 1 1 d .
H20 H 0.5874 0.0613 0.0913 0.038 Uiso 1 1 calc R
C21 C 0.6978(6) 0.1580(4) 0.0661(3) 0.0312(15) Uani 1 1 d .
H21 H 0.7273 0.1220 0.0364 0.037 Uiso 1 1 calc R
C22 C 0.7390(5) 0.2474(4) 0.0782(3) 0.0243(13) Uani 1 1 d .
H22 H 0.7976 0.2724 0.0573 0.029 Uiso 1 1 calc R
C23 C 0.6947(5) 0.3006(4) 0.1211(3) 0.0189(12) Uani 1 1 d .
C24 C 0.5645(5) 0.5207(3) 0.2992(3) 0.0161(12) Uani 1 1 d .
C25 C 1.0003(6) 0.6357(4) 0.1262(3) 0.0324(15) Uani 1 1 d .
H25A H 0.9187 0.5996 0.1237 0.049 Uiso 1 1 calc R
H25B H 1.0035 0.6791 0.1070 0.049 Uiso 1 1 calc R
H25C H 1.0392 0.6657 0.1705 0.049 Uiso 1 1 calc R
C26 C 1.0605(5) 0.5790(4) 0.0919(3) 0.0261(14) Uani 1 1 d .
C27 C 1.1246(5) 0.5988(4) 0.0454(3) 0.0288(15) Uani 1 1 d .
H27 H 1.1310 0.6494 0.0363 0.035 Uiso 1 1 calc R
C28 C 1.1769(5) 0.5455(4) 0.0139(3) 0.0280(14) Uani 1 1 d .
H28 H 1.2163 0.5571 -0.0187 0.034 Uiso 1 1 calc R
C29 C 1.1726(5) 0.4731(4) 0.0297(3) 0.0226(13) Uani 1 1 d .
C30 C 1.2275(5) 0.4150(4) 0.0010(3) 0.0291(15) Uani 1 1 d .
H30 H 1.2679 0.4235 -0.0320 0.035 Uiso 1 1 calc R
C31 C 1.2235(5) 0.3480(4) 0.0196(3) 0.0286(15) Uani 1 1 d .
H31 H 1.2630 0.3114 0.0004 0.034 Uiso 1 1 calc R
C32 C 1.1601(5) 0.3315(4) 0.0680(3) 0.0222(13) Uani 1 1 d .
C33 C 1.1552(5) 0.2643(4) 0.0906(3) 0.0311(15) Uani 1 1 d .
H33 H 1.1971 0.2282 0.0747 0.037 Uiso 1 1 calc R
C34 C 1.0898(5) 0.2513(4) 0.1354(3) 0.0287(15) Uani 1 1 d .
H34 H 1.0868 0.2064 0.1510 0.034 Uiso 1 1 calc R
C35 C 1.0268(5) 0.3044(4) 0.1586(3) 0.0234(13) Uani 1 1 d .
C36 C 0.9513(6) 0.2885(4) 0.2054(3) 0.0288(14) Uani 1 1 d .
H36A H 0.9156 0.3320 0.2166 0.043 Uiso 1 1 calc R
H36B H 0.9986 0.2932 0.2432 0.043 Uiso 1 1 calc R
H36C H 0.8900 0.2299 0.1871 0.043 Uiso 1 1 calc R
C37 C 1.1074(5) 0.4572(4) 0.0765(3) 0.0209(13) Uani 1 1 d .
C38 C 1.0990(5) 0.3839(3) 0.0946(3) 0.0172(12) Uani 1 1 d .
Ni2 Ni 0.06217(6) 0.97764(4) 0.29230(3) 0.02003(18) Uani 1 1 d .
Cu2 Cu -0.16812(6) 0.85664(4) 0.19967(3) 0.02283(18) Uani 1 1 d .
S3 S 0.02264(13) 0.86538(9) 0.20410(7) 0.0232(3) Uani 1 1 d .
S4 S -0.12223(13) 0.94008(9) 0.30379(7) 0.0233(3) Uani 1 1 d .
O3 O 0.3629(3) 1.0793(2) 0.23312(19) 0.0261(9) Uani 1 1 d .
O4 O 0.1018(4) 1.2070(2) 0.4295(2) 0.0303(10) Uani 1 1 d .
N5 N 0.2219(4) 1.0178(3) 0.2842(2) 0.0230(11) Uani 1 1 d .
N6 N 0.1020(4) 1.0735(3) 0.3691(2) 0.0241(11) Uani 1 1 d .
N7 N -0.2980(4) 0.7337(3) 0.1607(2) 0.0180(10) Uani 1 1 d .
N8 N -0.2472(4) 0.8746(3) 0.1270(2) 0.0245(11) Uani 1 1 d .
C39 C 0.0770(5) 0.9222(4) 0.1529(3) 0.0247(13) Uani 1 1 d .
C40 C 0.0196(5) 0.8872(4) 0.0906(3) 0.0281(14) Uani 1 1 d .
H40 H -0.0418 0.8311 0.0755 0.034 Uiso 1 1 calc R
C41 C 0.0499(6) 0.9323(5) 0.0502(3) 0.0376(17) Uani 1 1 d .
H41 H 0.0089 0.9078 0.0079 0.045 Uiso 1 1 calc R
C42 C 0.1412(6) 1.0139(4) 0.0717(3) 0.0345(16) Uani 1 1 d .
H42 H 0.1602 1.0468 0.0450 0.041 Uiso 1 1 calc R
C43 C 0.2033(6) 1.0466(4) 0.1320(3) 0.0301(15) Uani 1 1 d .
H43 H 0.2674 1.1012 0.1459 0.036 Uiso 1 1 calc R
C44 C 0.1747(5) 1.0016(4) 0.1733(3) 0.0225(13) Uani 1 1 d .
C45 C 0.2606(5) 1.0361(4) 0.2336(3) 0.0239(14) Uani 1 1 d .
C46 C 0.3066(5) 1.0316(3) 0.3348(3) 0.0233(13) Uani 1 1 d .
C47 C 0.4058(5) 1.0142(4) 0.3246(3) 0.0302(15) Uani 1 1 d .
H47 H 0.4187 0.9951 0.2826 0.036 Uiso 1 1 calc R
C48 C 0.4878(6) 1.0235(4) 0.3734(4) 0.0412(18) Uani 1 1 d .
H48 H 0.5561 1.0128 0.3643 0.049 Uiso 1 1 calc R
C49 C 0.4713(6) 1.0477(4) 0.4335(4) 0.0378(17) Uani 1 1 d .
H49 H 0.5273 1.0529 0.4662 0.045 Uiso 1 1 calc R
C50 C 0.3710(6) 1.0655(4) 0.4484(3) 0.0307(15) Uani 1 1 d .
C51 C 0.3516(7) 1.0869(4) 0.5105(3) 0.0387(18) Uani 1 1 d .
H51 H 0.4083 1.0928 0.5432 0.046 Uiso 1 1 calc R
C52 C 0.2523(7) 1.0992(4) 0.5245(3) 0.0433(19) Uani 1 1 d .
H52 H 0.2387 1.1114 0.5665 0.052 Uiso 1 1 calc R
C53 C 0.1691(6) 1.0938(4) 0.4767(3) 0.0340(16) Uani 1 1 d .
H53 H 0.0998 1.1018 0.4872 0.041 Uiso 1 1 calc R
C54 C 0.1863(6) 1.0773(4) 0.4155(3) 0.0266(14) Uani 1 1 d .
C55 C 0.0573(5) 1.1362(4) 0.3832(3) 0.0249(14) Uani 1 1 d .
C56 C -0.0507(5) 1.1215(4) 0.3422(3) 0.0259(14) Uani 1 1 d .
C57 C -0.0720(6) 1.1954(4) 0.3423(3) 0.0302(15) Uani 1 1 d .
H57 H -0.0125 1.2516 0.3632 0.036 Uiso 1 1 calc R
C58 C -0.1766(6) 1.1892(4) 0.3130(3) 0.0372(17) Uani 1 1 d .
H58 H -0.1877 1.2403 0.3131 0.045 Uiso 1 1 calc R
C59 C -0.2656(6) 1.1075(4) 0.2833(3) 0.0360(16) Uani 1 1 d .
H59 H -0.3389 1.1029 0.2646 0.043 Uiso 1 1 calc R
C60 C -0.2471(5) 1.0324(4) 0.2810(3) 0.0293(14) Uani 1 1 d .
H60 H -0.3076 0.9768 0.2599 0.035 Uiso 1 1 calc R
C61 C -0.1407(5) 1.0380(4) 0.3093(3) 0.0261(14) Uani 1 1 d .
C62 C 0.2872(5) 1.0583(3) 0.3985(3) 0.0257(14) Uani 1 1 d .
C63 C -0.2449(6) 0.6782(4) 0.2373(3) 0.0329(16) Uani 1 1 d .
H63A H -0.1647 0.7166 0.2395 0.049 Uiso 1 1 calc R
H63B H -0.2461 0.6217 0.2370 0.049 Uiso 1 1 calc R
H63C H -0.2747 0.7049 0.2741 0.049 Uiso 1 1 calc R
C64 C -0.3191(5) 0.6651(4) 0.1792(3) 0.0229(13) Uani 1 1 d .
C65 C -0.4101(5) 0.5843(4) 0.1441(3) 0.0302(15) Uani 1 1 d .
H65 H -0.4251 0.5363 0.1578 0.036 Uiso 1 1 calc R
C66 C -0.4762(6) 0.5749(4) 0.0910(3) 0.0362(17) Uani 1 1 d .
H66 H -0.5376 0.5205 0.0678 0.043 Uiso 1 1 calc R
C67 C -0.4542(5) 0.6452(4) 0.0700(3) 0.0284(14) Uani 1 1 d .
C68 C -0.5157(6) 0.6388(5) 0.0132(3) 0.0403(18) Uani 1 1 d .
H68 H -0.5753 0.5849 -0.0126 0.048 Uiso 1 1 calc R
C69 C -0.4899(6) 0.7089(5) -0.0045(3) 0.0430(19) Uani 1 1 d .
H69 H -0.5321 0.7035 -0.0427 0.052 Uiso 1 1 calc R
C70 C -0.3998(6) 0.7918(5) 0.0334(3) 0.0335(16) Uani 1 1 d .
C71 C -0.3689(7) 0.8656(5) 0.0159(3) 0.0432(19) Uani 1 1 d .
H71 H -0.4083 0.8632 -0.0219 0.052 Uiso 1 1 calc R
C72 C -0.2824(7) 0.9394(5) 0.0538(3) 0.043(2) Uani 1 1 d .
H72 H -0.2623 0.9899 0.0427 0.052 Uiso 1 1 calc R
C73 C -0.2197(6) 0.9445(4) 0.1104(3) 0.0349(17) Uani 1 1 d .
C74 C -0.1223(7) 1.0261(4) 0.1513(3) 0.0433(19) Uani 1 1 d .
H74A H -0.1527 1.0714 0.1697 0.065 Uiso 1 1 calc R
H74B H -0.0647 1.0456 0.1262 0.065 Uiso 1 1 calc R
H74C H -0.0852 1.0149 0.1851 0.065 Uiso 1 1 calc R
C75 C -0.3366(5) 0.7997(4) 0.0893(3) 0.0238(13) Uani 1 1 d .
C76 C -0.3632(5) 0.7251(4) 0.1080(3) 0.0210(12) Uani 1 1 d .
N9 N 1.1392(7) 0.7969(4) 0.4097(4) 0.085(3) Uani 1 1 d .
C77 C 1.1923(8) 0.8282(6) 0.3528(5) 0.065(3) Uani 1 1 d .
H77A H 1.1707 0.8775 0.3521 0.079 Uiso 1 1 calc R
H77B H 1.2784 0.8507 0.3633 0.079 Uiso 1 1 calc R
C78 C 1.1551(8) 0.7626(6) 0.2902(5) 0.073(3) Uani 1 1 d .
H78A H 1.1839 0.7166 0.2886 0.110 Uiso 1 1 calc R
H78B H 1.1863 0.7894 0.2598 0.110 Uiso 1 1 calc R
H78C H 1.0697 0.7374 0.2797 0.110 Uiso 1 1 calc R
C79 C 1.1684(8) 0.7202(5) 0.4086(5) 0.084(4) Uani 1 1 d .
H79A H 1.1272 0.6713 0.3684 0.101 Uiso 1 1 calc R
H79B H 1.1391 0.7015 0.4432 0.101 Uiso 1 1 calc R
C80 C 1.3051(9) 0.7395(7) 0.4155(5) 0.085(3) Uani 1 1 d .
H80A H 1.3371 0.7651 0.3846 0.127 Uiso 1 1 calc R
H80B H 1.3170 0.6849 0.4080 0.127 Uiso 1 1 calc R
H80C H 1.3449 0.7804 0.4581 0.127 Uiso 1 1 calc R
C81 C 1.2025(8) 0.8741(6) 0.4655(4) 0.069(3) Uani 1 1 d .
H81A H 1.2871 0.8892 0.4664 0.083 Uiso 1 1 calc R
H81B H 1.1844 0.9235 0.4619 0.083 Uiso 1 1 calc R
C82 C 1.1769(11) 0.8648(6) 0.5239(5) 0.090(4) Uani 1 1 d .
H82A H 1.0943 0.8537 0.5248 0.135 Uiso 1 1 calc R
H82B H 1.2249 0.9186 0.5589 0.135 Uiso 1 1 calc R
H82C H 1.1940 0.8159 0.5280 0.135 Uiso 1 1 calc R
C83 C 1.0083(7) 0.7641(5) 0.3955(4) 0.055(2) Uani 1 1 d .
H83A H 0.9796 0.7105 0.3573 0.065 Uiso 1 1 calc R
H83B H 0.9780 0.7474 0.4307 0.065 Uiso 1 1 calc R
C84 C 0.9574(7) 0.8254(5) 0.3852(4) 0.0471(19) Uani 1 1 d .
H84A H 0.9906 0.8812 0.4207 0.071 Uiso 1 1 calc R
H84B H 0.8726 0.8005 0.3821 0.071 Uiso 1 1 calc R
H84C H 0.9753 0.8349 0.3462 0.071 Uiso 1 1 calc R
N10 N 0.4357(4) 1.3148(3) 0.3820(2) 0.0172(10) Uani 1 1 d .
C85 C 0.4144(5) 1.3983(3) 0.4093(3) 0.0219(13) Uani 1 1 d .
H85A H 0.4891 1.4460 0.4334 0.026 Uiso 1 1 calc R
H85B H 0.3882 1.4134 0.3742 0.026 Uiso 1 1 calc R
C86 C 0.3254(5) 1.3935(4) 0.4517(3) 0.0273(14) Uani 1 1 d .
H86A H 0.2522 1.3445 0.4290 0.041 Uiso 1 1 calc R
H86B H 0.3118 1.4480 0.4647 0.041 Uiso 1 1 calc R
H86C H 0.3544 1.3850 0.4891 0.041 Uiso 1 1 calc R
C87 C 0.3246(5) 1.2390(3) 0.3422(3) 0.0202(12) Uani 1 1 d .
H87A H 0.3455 1.1887 0.3205 0.024 Uiso 1 1 calc R
H87B H 0.2722 1.2220 0.3709 0.024 Uiso 1 1 calc R
C88 C 0.2575(5) 1.2548(4) 0.2936(3) 0.0308(15) Uani 1 1 d .
H88A H 0.2311 1.3017 0.3144 0.046 Uiso 1 1 calc R
H88B H 0.1898 1.2013 0.2701 0.046 Uiso 1 1 calc R
H88C H 0.3078 1.2717 0.2646 0.046 Uiso 1 1 calc R
C89 C 0.5280(5) 1.3327(4) 0.3414(3) 0.0192(12) Uani 1 1 d .
H89A H 0.4923 1.3378 0.3036 0.023 Uiso 1 1 calc R
H89B H 0.5911 1.3900 0.3654 0.023 Uiso 1 1 calc R
C90 C 0.5822(5) 1.2656(4) 0.3199(3) 0.0265(14) Uani 1 1 d .
H90A H 0.6239 1.2633 0.3567 0.040 Uiso 1 1 calc R
H90B H 0.6370 1.2817 0.2926 0.040 Uiso 1 1 calc R
H90C H 0.5209 1.2082 0.2966 0.040 Uiso 1 1 calc R
C91 C 0.4758(5) 1.2869(4) 0.4331(3) 0.0243(13) Uani 1 1 d .
H91A H 0.4908 1.2333 0.4130 0.029 Uiso 1 1 calc R
H91B H 0.4119 1.2723 0.4568 0.029 Uiso 1 1 calc R
C92 C 0.5845(6) 1.3554(5) 0.4792(3) 0.0392(17) Uani 1 1 d .
H92A H 0.6430 1.3794 0.4559 0.059 Uiso 1 1 calc R
H92B H 0.6157 1.3288 0.5042 0.059 Uiso 1 1 calc R
H92C H 0.5651 1.4024 0.5072 0.059 Uiso 1 1 calc R
O5 O 0.4641(7) 0.8438(5) 0.1969(4) 0.092(2) Uani 1 1 d .
C93 C 0.3911(13) 0.8313(11) 0.1451(6) 0.132(6) Uani 1 1 d .
H93A H 0.3110 0.8174 0.1540 0.158 Uiso 1 1 calc R
H93B H 0.3910 0.7804 0.1099 0.158 Uiso 1 1 calc R
C94 C 0.4237(14) 0.9080(8) 0.1255(7) 0.132(6) Uani 1 1 d .
H94A H 0.4307 0.9598 0.1612 0.198 Uiso 1 1 calc R
H94B H 0.3635 0.8976 0.0910 0.198 Uiso 1 1 calc R
H94C H 0.4985 0.9173 0.1112 0.198 Uiso 1 1 calc R
C95 C 0.4409(12) 0.7693(7) 0.2167(7) 0.112(5) Uani 1 1 d .
H95A H 0.4528 0.7213 0.1840 0.134 Uiso 1 1 calc R
H95B H 0.3591 0.7479 0.2229 0.134 Uiso 1 1 calc R
C96 C 0.5300(12) 0.8000(8) 0.2827(6) 0.104(4) Uani 1 1 d .
H96A H 0.5971 0.8529 0.2873 0.157 Uiso 1 1 calc R
H96B H 0.5570 0.7534 0.2824 0.157 Uiso 1 1 calc R
H96C H 0.4894 0.8121 0.3181 0.157 Uiso 1 1 calc R
O6 O 0.9762(6) 0.6636(4) 0.4983(3) 0.0755(19) Uani 1 1 d .

loop_
_atom_site_aniso_label
_atom_site_aniso_U_11
_atom_site_aniso_U_22
_atom_site_aniso_U_33
_atom_site_aniso_U_23
_atom_site_aniso_U_13
_atom_site_aniso_U_12
Cu1 0.0211(4) 0.0210(4) 0.0245(4) 0.0080(3) 0.0109(3) 0.0074(3)
Ni1 0.0124(4) 0.0132(3) 0.0158(4) 0.0044(3) 0.0041(3) 0.0032(3)
S1 0.0145(7) 0.0178(7) 0.0212(8) 0.0050(6) 0.0040(6) 0.0026(6)
S2 0.0185(7) 0.0178(7) 0.0182(7) 0.0067(6) 0.0061(6) 0.0060(6)
O1 0.021(2) 0.029(2) 0.022(2) 0.0119(19) 0.0045(18) 0.0064(18)
O2 0.015(2) 0.021(2) 0.036(3) 0.0091(19) 0.0048(19) -0.0012(17)
N1 0.015(2) 0.014(2) 0.023(3) 0.007(2) 0.006(2) 0.0066(19)
N2 0.013(2) 0.015(2) 0.018(2) 0.004(2) 0.0031(19) 0.0072(19)
N3 0.020(3) 0.017(2) 0.019(3) 0.006(2) 0.003(2) 0.006(2)
N4 0.015(2) 0.019(2) 0.021(3) 0.007(2) 0.007(2) 0.004(2)
C1 0.014(3) 0.015(3) 0.022(3) 0.000(2) -0.001(2) 0.003(2)
C2 0.019(3) 0.025(3) 0.036(4) 0.004(3) 0.007(3) 0.010(3)
C3 0.024(4) 0.031(4) 0.055(5) 0.010(3) 0.003(3) 0.018(3)
C4 0.034(4) 0.028(4) 0.064(5) 0.022(4) -0.003(4) 0.013(3)
C5 0.031(4) 0.032(4) 0.041(4) 0.021(3) 0.006(3) 0.015(3)
C6 0.017(3) 0.015(3) 0.023(3) 0.003(2) -0.003(2) 0.005(2)
C7 0.014(3) 0.014(3) 0.018(3) 0.005(2) -0.001(2) 0.001(2)
C8 0.020(3) 0.018(3) 0.017(3) 0.010(2) 0.010(2) 0.009(2)
C9 0.020(3) 0.024(3) 0.024(3) 0.006(3) 0.003(3) 0.007(3)
C10 0.035(4) 0.020(3) 0.023(3) 0.003(3) 0.011(3) 0.013(3)
C11 0.026(3) 0.021(3) 0.033(4) 0.011(3) 0.012(3) 0.011(3)
C12 0.019(3) 0.016(3) 0.027(3) 0.010(3) 0.009(3) 0.006(2)
C13 0.023(3) 0.027(3) 0.044(4) 0.017(3) 0.015(3) 0.016(3)
C14 0.014(3) 0.032(4) 0.039(4) 0.014(3) 0.000(3) 0.008(3)
C15 0.021(3) 0.024(3) 0.028(3) 0.011(3) 0.003(3) 0.007(3)
C16 0.021(3) 0.019(3) 0.020(3) 0.013(2) 0.011(2) 0.009(2)
C17 0.021(3) 0.014(3) 0.015(3) 0.004(2) 0.002(2) 0.003(2)
C18 0.023(3) 0.015(3) 0.020(3) 0.008(2) 0.000(2) 0.006(2)
C19 0.027(3) 0.021(3) 0.024(3) 0.010(3) 0.001(3) 0.007(3)
C20 0.042(4) 0.015(3) 0.035(4) 0.006(3) 0.008(3) 0.010(3)
C21 0.038(4) 0.022(3) 0.034(4) 0.007(3) 0.009(3) 0.014(3)
C22 0.026(3) 0.023(3) 0.023(3) 0.005(3) 0.008(3) 0.010(3)
C23 0.019(3) 0.019(3) 0.017(3) 0.004(2) 0.001(2) 0.008(2)
C24 0.016(3) 0.012(3) 0.023(3) 0.010(2) 0.009(2) 0.004(2)
C25 0.040(4) 0.025(3) 0.034(4) 0.011(3) 0.006(3) 0.013(3)
C26 0.026(3) 0.014(3) 0.026(3) 0.003(3) -0.002(3) 0.000(3)
C27 0.029(4) 0.025(3) 0.028(4) 0.016(3) 0.006(3) 0.000(3)
C28 0.022(3) 0.034(4) 0.023(3) 0.014(3) 0.006(3) 0.002(3)
C29 0.019(3) 0.027(3) 0.018(3) 0.006(3) 0.006(2) 0.006(3)
C30 0.019(3) 0.038(4) 0.022(3) 0.007(3) 0.008(3) 0.002(3)
C31 0.023(3) 0.025(3) 0.029(4) -0.003(3) 0.009(3) 0.010(3)
C32 0.015(3) 0.019(3) 0.023(3) 0.000(3) 0.000(2) 0.001(2)
C33 0.019(3) 0.019(3) 0.046(4) 0.001(3) -0.001(3) 0.006(3)
C34 0.032(4) 0.014(3) 0.040(4) 0.012(3) 0.002(3) 0.007(3)
C35 0.019(3) 0.018(3) 0.027(3) 0.007(3) -0.001(3) 0.000(2)
C36 0.036(4) 0.026(3) 0.029(4) 0.018(3) 0.006(3) 0.011(3)
C37 0.013(3) 0.021(3) 0.020(3) 0.003(3) 0.002(2) 0.000(2)
C38 0.014(3) 0.013(3) 0.017(3) 0.000(2) 0.000(2) 0.003(2)
Ni2 0.0229(4) 0.0122(4) 0.0207(4) 0.0030(3) 0.0082(3) 0.0036(3)
Cu2 0.0240(4) 0.0151(4) 0.0238(4) 0.0057(3) 0.0047(3) 0.0021(3)
S3 0.0229(8) 0.0144(7) 0.0256(8) 0.0023(6) 0.0072(6) 0.0035(6)
S4 0.0253(8) 0.0151(7) 0.0254(8) 0.0050(6) 0.0096(7) 0.0044(6)
O3 0.023(2) 0.021(2) 0.031(2) 0.0085(19) 0.0096(19) 0.0033(18)
O4 0.032(2) 0.014(2) 0.035(3) -0.0019(19) 0.014(2) 0.0049(18)
N5 0.032(3) 0.015(2) 0.017(3) 0.002(2) 0.006(2) 0.006(2)
N6 0.027(3) 0.015(2) 0.025(3) 0.003(2) 0.011(2) 0.005(2)
N7 0.020(3) 0.014(2) 0.024(3) 0.008(2) 0.010(2) 0.009(2)
N8 0.034(3) 0.022(3) 0.029(3) 0.015(2) 0.019(2) 0.018(2)
C39 0.027(3) 0.022(3) 0.022(3) 0.004(3) 0.010(3) 0.008(3)
C40 0.024(3) 0.028(3) 0.025(3) 0.006(3) 0.004(3) 0.004(3)
C41 0.032(4) 0.049(4) 0.017(3) 0.003(3) 0.003(3) 0.008(3)
C42 0.032(4) 0.044(4) 0.024(4) 0.011(3) 0.014(3) 0.010(3)
C43 0.031(4) 0.030(3) 0.024(3) 0.005(3) 0.013(3) 0.008(3)
C44 0.023(3) 0.019(3) 0.020(3) 0.001(3) 0.008(3) 0.007(2)
C45 0.032(4) 0.013(3) 0.026(3) 0.002(3) 0.015(3) 0.010(3)
C46 0.028(3) 0.012(3) 0.024(3) 0.007(3) 0.003(3) 0.000(2)
C47 0.029(4) 0.027(3) 0.033(4) 0.012(3) 0.006(3) 0.008(3)
C48 0.030(4) 0.038(4) 0.057(5) 0.023(4) 0.005(4) 0.011(3)
C49 0.038(4) 0.029(4) 0.046(5) 0.021(3) -0.001(3) 0.007(3)
C50 0.038(4) 0.013(3) 0.028(4) 0.006(3) -0.001(3) -0.002(3)
C51 0.062(5) 0.019(3) 0.029(4) 0.006(3) -0.005(4) 0.012(3)
C52 0.083(6) 0.023(4) 0.022(4) 0.007(3) 0.010(4) 0.017(4)
C53 0.049(4) 0.022(3) 0.027(4) 0.006(3) 0.012(3) 0.011(3)
C54 0.037(4) 0.013(3) 0.024(3) 0.007(3) 0.004(3) 0.003(3)
C55 0.029(3) 0.015(3) 0.029(4) 0.009(3) 0.016(3) 0.005(3)
C56 0.031(4) 0.019(3) 0.031(4) 0.010(3) 0.024(3) 0.010(3)
C57 0.035(4) 0.017(3) 0.041(4) 0.010(3) 0.021(3) 0.010(3)
C58 0.041(4) 0.030(4) 0.054(5) 0.021(3) 0.027(4) 0.021(3)
C59 0.036(4) 0.041(4) 0.038(4) 0.016(3) 0.016(3) 0.019(3)
C60 0.027(4) 0.029(3) 0.029(4) 0.007(3) 0.011(3) 0.010(3)
C61 0.033(4) 0.022(3) 0.025(3) 0.007(3) 0.017(3) 0.012(3)
C62 0.030(3) 0.006(3) 0.031(4) 0.006(3) 0.005(3) -0.003(2)
C63 0.042(4) 0.029(3) 0.035(4) 0.022(3) 0.011(3) 0.013(3)
C64 0.026(3) 0.018(3) 0.028(3) 0.010(3) 0.012(3) 0.010(3)
C65 0.028(4) 0.021(3) 0.041(4) 0.012(3) 0.015(3) 0.006(3)
C66 0.029(4) 0.027(4) 0.040(4) 0.003(3) 0.010(3) 0.003(3)
C67 0.016(3) 0.036(4) 0.025(3) 0.002(3) 0.004(3) 0.008(3)
C68 0.025(4) 0.055(5) 0.030(4) 0.004(4) -0.003(3) 0.014(3)
C69 0.034(4) 0.070(5) 0.029(4) 0.013(4) -0.004(3) 0.032(4)
C70 0.044(4) 0.052(4) 0.028(4) 0.022(3) 0.018(3) 0.037(4)
C71 0.058(5) 0.068(6) 0.029(4) 0.025(4) 0.015(4) 0.045(5)
C72 0.082(6) 0.054(5) 0.042(5) 0.041(4) 0.045(4) 0.055(5)
C73 0.054(5) 0.028(4) 0.043(4) 0.021(3) 0.035(4) 0.029(3)
C74 0.066(5) 0.022(3) 0.055(5) 0.022(3) 0.040(4) 0.021(3)
C75 0.026(3) 0.031(3) 0.023(3) 0.011(3) 0.013(3) 0.020(3)
C76 0.022(3) 0.023(3) 0.019(3) 0.007(3) 0.004(3) 0.012(3)
N9 0.063(5) 0.029(4) 0.115(7) -0.023(4) -0.068(5) 0.020(4)
C77 0.058(6) 0.054(6) 0.092(8) 0.047(6) 0.004(5) 0.013(5)
C78 0.049(6) 0.051(5) 0.116(9) 0.040(6) 0.007(6) 0.006(4)
C79 0.064(6) 0.028(4) 0.135(10) 0.000(5) -0.050(6) 0.023(4)
C80 0.095(8) 0.084(8) 0.094(9) 0.044(7) 0.019(7) 0.047(7)
C81 0.055(6) 0.055(5) 0.072(7) 0.005(5) 0.018(5) 0.008(4)
C82 0.170(11) 0.056(6) 0.083(7) 0.040(6) 0.100(8) 0.064(7)
C83 0.067(6) 0.037(4) 0.048(5) 0.004(4) -0.011(4) 0.020(4)
C84 0.054(5) 0.051(5) 0.043(5) 0.021(4) 0.007(4) 0.025(4)
N10 0.016(2) 0.013(2) 0.021(3) 0.006(2) 0.004(2) 0.0039(19)
C85 0.022(3) 0.009(3) 0.032(4) 0.004(3) 0.009(3) 0.005(2)
C86 0.027(3) 0.022(3) 0.032(4) 0.006(3) 0.010(3) 0.011(3)
C87 0.014(3) 0.017(3) 0.024(3) 0.003(3) 0.006(2) 0.002(2)
C88 0.018(3) 0.034(4) 0.033(4) 0.009(3) 0.004(3) 0.005(3)
C89 0.018(3) 0.020(3) 0.022(3) 0.010(3) 0.009(2) 0.006(2)
C90 0.023(3) 0.031(3) 0.028(4) 0.010(3) 0.010(3) 0.012(3)
C91 0.028(3) 0.028(3) 0.021(3) 0.016(3) 0.001(3) 0.007(3)
C92 0.034(4) 0.047(4) 0.029(4) 0.015(3) -0.003(3) 0.006(3)
O5 0.103(6) 0.077(5) 0.126(7) 0.056(5) 0.053(6) 0.044(5)
C93 0.125(12) 0.193(18) 0.052(8) 0.014(9) 0.040(8) 0.055(12)
C94 0.206(17) 0.098(10) 0.134(12) 0.045(9) 0.128(13) 0.089(11)
C95 0.134(12) 0.072(8) 0.158(13) 0.055(9) 0.108(11) 0.049(8)
C96 0.152(12) 0.087(8) 0.129(12) 0.077(9) 0.070(10) 0.068(9)
O6 0.087(5) 0.059(4) 0.069(4) 0.019(3) -0.003(4) 0.019(4)

loop_
_atom_type_symbol
_atom_type_description
_atom_type_scat_dispersion_real
_atom_type_scat_dispersion_imag
_atom_type_scat_source
C C 0.0033 0.0016 'International Tables Vol C Tables 4.2.6.8 and 6.1.1.4'
H H 0.0000 0.0000 'International Tables Vol C Tables 4.2.6.8 and 6.1.1.4'
N N 0.0061 0.0033 'International Tables Vol C Tables 4.2.6.8 and 6.1.1.4'
O O 0.0106 0.0060 'International Tables Vol C Tables 4.2.6.8 and 6.1.1.4'
S S 0.1246 0.1234 'International Tables Vol C Tables 4.2.6.8 and 6.1.1.4'
Ni Ni 0.3393 1.1124 'International Tables Vol C Tables 4.2.6.8 and 6.1.1.4'
Cu Cu 0.3201 1.2651 'International Tables Vol C Tables 4.2.6.8 and 6.1.1.4'

loop_
_geom_angle_atom_site_label_1
_geom_angle_atom_site_label_2
_geom_angle_atom_site_label_3
_geom_angle
N3 Cu1 N4 82.66(18)
N3 Cu1 S1 129.80(14)
N4 Cu1 S1 122.59(13)
N3 Cu1 S2 122.17(13)
N4 Cu1 S2 115.89(14)
S1 Cu1 S2 87.46(5)
N1 Ni1 N2 88.75(19)
N1 Ni1 S1 89.27(14)
N2 Ni1 S1 177.81(15)
N1 Ni1 S2 178.18(14)
N2 Ni1 S2 89.50(14)
S1 Ni1 S2 92.49(6)
C1 S1 Ni1 101.19(18)
C1 S1 Cu1 107.72(19)
Ni1 S1 Cu1 87.94(6)
C23 S2 Ni1 97.71(19)
C23 S2 Cu1 104.61(19)
Ni1 S2 Cu1 86.27(6)
C7 N1 C8 117.9(5)
C7 N1 Ni1 128.1(4)
C8 N1 Ni1 113.8(3)
C17 N2 C16 119.5(4)
C17 N2 Ni1 125.3(4)
C16 N2 Ni1 115.0(3)
C35 N3 C38 118.8(5)
C35 N3 Cu1 130.2(4)
C38 N3 Cu1 111.0(3)
C26 N4 C37 119.5(5)
C26 N4 Cu1 129.7(4)
C37 N4 Cu1 110.5(3)
C2 C1 C6 118.9(5)
C2 C1 S1 117.5(4)
C6 C1 S1 123.6(4)
C3 C2 C1 121.0(6)
C3 C2 H2 119.5
C1 C2 H2 119.5
C2 C3 C4 120.1(6)
C2 C3 H3 119.9
C4 C3 H3 119.9
C5 C4 C3 119.3(6)
C5 C4 H4 120.4
C3 C4 H4 120.4
C4 C5 C6 121.6(6)
C4 C5 H5 119.2
C6 C5 H5 119.2
C5 C6 C1 119.1(5)
C5 C6 C7 116.2(5)
C1 C6 C7 124.0(5)
O1 C7 N1 124.6(5)
O1 C7 C6 117.0(5)
N1 C7 C6 118.4(5)
C9 C8 N1 120.0(5)
C9 C8 C24 119.4(5)
N1 C8 C24 120.4(5)
C8 C9 C10 123.2(6)
C8 C9 H9 118.4
C10 C9 H9 118.4
C11 C10 C9 118.6(6)
C11 C10 H10 120.7
C9 C10 H10 120.7
C10 C11 C12 121.0(6)
C10 C11 H11 119.5
C12 C11 H11 119.5
C11 C12 C13 119.6(5)
C11 C12 C24 120.8(5)
C13 C12 C24 119.6(5)
C14 C13 C12 120.7(6)
C14 C13 H13 119.6
C12 C13 H13 119.6
C13 C14 C15 120.1(6)
C13 C14 H14 120.0
C15 C14 H14 120.0
C16 C15 C14 122.1(6)
C16 C15 H15 118.9
C14 C15 H15 118.9
C15 C16 N2 121.2(5)
C15 C16 C24 118.6(5)
N2 C16 C24 120.0(5)
O2 C17 N2 124.7(5)
O2 C17 C18 117.0(5)
N2 C17 C18 118.4(5)
C23 C18 C19 118.8(5)
C23 C18 C17 124.0(5)
C19 C18 C17 116.7(5)
C20 C19 C18 121.7(6)
C20 C19 H19 119.2
C18 C19 H19 119.2
C19 C20 C21 119.6(6)
C19 C20 H20 120.2
C21 C20 H20 120.2
C22 C21 C20 119.6(6)
C22 C21 H21 120.2
C20 C21 H21 120.2
C21 C22 C23 120.5(5)
C21 C22 H22 119.8
C23 C22 H22 119.7
C18 C23 C22 119.5(5)
C18 C23 S2 122.4(4)
C22 C23 S2 118.0(4)
C12 C24 C16 118.8(5)
C12 C24 C8 117.1(5)
C16 C24 C8 124.1(5)
C26 C25 H25A 109.5
C26 C25 H25B 109.5
H25A C25 H25B 109.5
C26 C25 H25C 109.5
H25A C25 H25C 109.5
H25B C25 H25C 109.5
N4 C26 C27 120.9(6)
N4 C26 C25 118.0(5)
C27 C26 C25 121.1(5)
C28 C27 C26 120.1(6)
C28 C27 H27 119.9
C26 C27 H27 119.9
C27 C28 C29 119.9(5)
C27 C28 H28 120.1
C29 C28 H28 120.1
C28 C29 C37 117.0(5)
C28 C29 C30 124.3(5)
C37 C29 C30 118.7(5)
C31 C30 C29 121.7(5)
C31 C30 H30 119.2
C29 C30 H30 119.2
C30 C31 C32 120.7(6)
C30 C31 H31 119.6
C32 C31 H31 119.6
C38 C32 C33 117.3(5)
C38 C32 C31 119.2(5)
C33 C32 C31 123.5(6)
C34 C33 C32 119.7(6)
C34 C33 H33 120.1
C32 C33 H33 120.1
C33 C34 C35 120.1(6)
C33 C34 H34 119.9
C35 C34 H34 119.9
N3 C35 C34 121.2(5)
N3 C35 C36 118.2(5)
C34 C35 C36 120.6(5)
C35 C36 H36A 109.5
C35 C36 H36B 109.5
H36A C36 H36B 109.5
C35 C36 H36C 109.5
H36A C36 H36C 109.5
H36B C36 H36C 109.5
N4 C37 C29 122.5(5)
N4 C37 C38 117.7(5)
C29 C37 C38 119.7(5)
N3 C38 C32 122.8(5)
N3 C38 C37 117.4(5)
C32 C38 C37 119.7(5)
N6 Ni2 N5 88.5(2)
N6 Ni2 S3 177.57(17)
N5 Ni2 S3 89.63(14)
N6 Ni2 S4 88.67(15)
N5 Ni2 S4 176.22(15)
S3 Ni2 S4 93.22(6)
N8 Cu2 N7 81.94(19)
N8 Cu2 S4 128.51(14)
N7 Cu2 S4 124.54(13)
N8 Cu2 S3 119.91(14)
N7 Cu2 S3 117.03(13)
S4 Cu2 S3 88.72(6)
C39 S3 Ni2 99.4(2)
C39 S3 Cu2 103.6(2)
Ni2 S3 Cu2 85.66(6)
C61 S4 Ni2 99.3(2)
C61 S4 Cu2 106.2(2)
Ni2 S4 Cu2 86.55(6)
C45 N5 C46 117.6(5)
C45 N5 Ni2 124.5(4)
C46 N5 Ni2 117.9(4)
C55 N6 C54 118.3(5)
C55 N6 Ni2 126.6(4)
C54 N6 Ni2 115.1(4)
C64 N7 C76 119.7(5)
C64 N7 Cu2 129.0(4)
C76 N7 Cu2 111.2(3)
C73 N8 C75 118.4(6)
C73 N8 Cu2 129.8(5)
C75 N8 Cu2 111.7(4)
C40 C39 C44 119.0(5)
C40 C39 S3 118.5(4)
C44 C39 S3 122.6(5)
C41 C40 C39 121.3(6)
C41 C40 H40 119.4
C39 C40 H40 119.4
C40 C41 C42 119.6(6)
C40 C41 H41 120.2
C42 C41 H41 120.2
C43 C42 C41 119.5(6)
C43 C42 H42 120.2
C41 C42 H42 120.2
C42 C43 C44 121.7(6)
C42 C43 H43 119.2
C44 C43 H43 119.2
C43 C44 C39 118.6(6)
C43 C44 C45 116.5(5)
C39 C44 C45 124.3(5)
O3 C45 N5 124.9(6)
O3 C45 C44 116.5(5)
N5 C45 C44 118.7(5)
C47 C46 N5 121.6(5)
C47 C46 C62 117.8(6)
N5 C46 C62 120.4(5)
C46 C47 C48 122.7(6)
C46 C47 H47 118.7
C48 C47 H47 118.7
C49 C48 C47 120.7(7)
C49 C48 H48 119.6
C47 C48 H48 119.6
C48 C49 C50 120.6(7)
C48 C49 H49 119.7
C50 C49 H49 119.7
C51 C50 C49 120.4(7)
C51 C50 C62 120.4(7)
C49 C50 C62 119.1(6)
C52 C51 C50 120.6(7)
C52 C51 H51 119.7
C50 C51 H51 119.7
C51 C52 C53 120.3(6)
C51 C52 H52 119.8
C53 C52 H52 119.8
C54 C53 C52 121.6(7)
C54 C53 H53 119.2
C52 C53 H53 119.2
C53 C54 N6 120.2(6)
C53 C54 C62 119.2(6)
N6 C54 C62 120.5(5)
O4 C55 N6 123.8(6)
O4 C55 C56 117.5(5)
N6 C55 C56 118.7(5)
C57 C56 C61 117.7(6)
C57 C56 C55 117.5(5)
C61 C56 C55 124.3(5)
C58 C57 C56 122.2(6)
C58 C57 H57 118.9
C56 C57 H57 118.9
C57 C58 C59 119.7(6)
C57 C58 H58 120.2
C59 C58 H58 120.2
C58 C59 C60 119.9(7)
C58 C59 H59 120.0
C60 C59 H59 120.0
C59 C60 C61 120.8(6)
C59 C60 H60 119.6
C61 C60 H60 119.6
C60 C61 C56 119.6(6)
C60 C61 S4 118.5(5)
C56 C61 S4 121.8(5)
C46 C62 C50 119.0(6)
C46 C62 C54 123.4(6)
C50 C62 C54 117.5(6)
C64 C63 H63A 109.5
C64 C63 H63B 109.5
H63A C63 H63B 109.5
C64 C63 H63C 109.5
H63A C63 H63C 109.5
H63B C63 H63C 109.5
N7 C64 C65 120.3(6)
N7 C64 C63 117.4(5)
C65 C64 C63 122.2(5)
C66 C65 C64 120.4(6)
C66 C65 H65 119.8
C64 C65 H65 119.8
C65 C66 C67 120.3(6)
C65 C66 H66 119.9
C67 C66 H66 119.9
C66 C67 C68 123.3(6)
C66 C67 C76 116.6(6)
C68 C67 C76 120.1(6)
C69 C68 C67 120.4(7)
C69 C68 H68 119.8
C67 C68 H68 119.8
C68 C69 C70 121.4(6)
C68 C69 H69 119.3
C70 C69 H69 119.3
C75 C70 C71 117.5(7)
C75 C70 C69 119.4(6)
C71 C70 C69 123.1(6)
C72 C71 C70 118.6(7)
C72 C71 H71 120.7
C70 C71 H71 120.7
C71 C72 C73 122.0(6)
C71 C72 H72 119.0
C73 C72 H72 119.0
N8 C73 C72 119.9(7)
N8 C73 C74 118.5(6)
C72 C73 C74 121.6(6)
C73 C74 H74A 109.5
C73 C74 H74B 109.5
H74A C74 H74B 109.5
C73 C74 H74C 109.5
H74A C74 H74C 109.5
H74B C74 H74C 109.5
N8 C75 C70 123.6(6)
N8 C75 C76 117.0(5)
C70 C75 C76 119.4(6)
N7 C76 C67 122.6(5)
N7 C76 C75 118.0(5)
C67 C76 C75 119.4(5)
C81 N9 C79 112.5(7)
C81 N9 C83 118.8(8)
C79 N9 C83 106.2(6)
C81 N9 C77 102.1(7)
C79 N9 C77 107.6(8)
C83 N9 C77 109.2(7)
C78 C77 N9 116.5(7)
C78 C77 H77A 108.2
N9 C77 H77A 108.2
C78 C77 H77B 108.2
N9 C77 H77B 108.2
H77A C77 H77B 107.3
C77 C78 H78A 109.5
C77 C78 H78B 109.5
H78A C78 H78B 109.5
C77 C78 H78C 109.5
H78A C78 H78C 109.5
H78B C78 H78C 109.5
N9 C79 C80 113.8(7)
N9 C79 H79A 108.8
C80 C79 H79A 108.8
N9 C79 H79B 108.8
C80 C79 H79B 108.8
H79A C79 H79B 107.7
C79 C80 H80A 109.5
C79 C80 H80B 109.5
H80A C80 H80B 109.5
C79 C80 H80C 109.5
H80A C80 H80C 109.5
H80B C80 H80C 109.5
C82 C81 N9 114.8(9)
C82 C81 H81A 108.6
N9 C81 H81A 108.6
C82 C81 H81B 108.6
N9 C81 H81B 108.6
H81A C81 H81B 107.5
C81 C82 H82A 109.5
C81 C82 H82B 109.5
H82A C82 H82B 109.5
C81 C82 H82C 109.5
H82A C82 H82C 109.5
H82B C82 H82C 109.5
C84 C83 N9 116.5(7)
C84 C83 H83A 108.2
N9 C83 H83A 108.2
C84 C83 H83B 108.2
N9 C83 H83B 108.2
H83A C83 H83B 107.3
C83 C84 H84A 109.5
C83 C84 H84B 109.5
H84A C84 H84B 109.5
C83 C84 H84C 109.5
H84A C84 H84C 109.5
H84B C84 H84C 109.5
C85 N10 C89 106.5(4)
C85 N10 C87 111.4(4)
C89 N10 C87 110.2(4)
C85 N10 C91 111.8(4)
C89 N10 C91 111.0(4)
C87 N10 C91 106.0(4)
C86 C85 N10 114.3(4)
C86 C85 H85A 108.7
N10 C85 H85A 108.7
C86 C85 H85B 108.7
N10 C85 H85B 108.7
H85A C85 H85B 107.6
C85 C86 H86A 109.5
C85 C86 H86B 109.5
H86A C86 H86B 109.5
C85 C86 H86C 109.5
H86A C86 H86C 109.5
H86B C86 H86C 109.5
C88 C87 N10 116.7(5)
C88 C87 H87A 108.1
N10 C87 H87A 108.1
C88 C87 H87B 108.1
N10 C87 H87B 108.1
H87A C87 H87B 107.3
C87 C88 H88A 109.5
C87 C88 H88B 109.5
H88A C88 H88B 109.5
C87 C88 H88C 109.5
H88A C88 H88C 109.5
H88B C88 H88C 109.5
C90 C89 N10 116.1(4)
C90 C89 H89A 108.2
N10 C89 H89A 108.2
C90 C89 H89B 108.2
N10 C89 H89B 108.2
H89A C89 H89B 107.4
C89 C90 H90A 109.5
C89 C90 H90B 109.5
H90A C90 H90B 109.5
C89 C90 H90C 109.5
H90A C90 H90C 109.5
H90B C90 H90C 109.5
N10 C91 C92 114.0(5)
N10 C91 H91A 108.7
C92 C91 H91A 108.7
N10 C91 H91B 108.7
C92 C91 H91B 108.7
H91A C91 H91B 107.6
C91 C92 H92A 109.5
C91 C92 H92B 109.5
H92A C92 H92B 109.5
C91 C92 H92C 109.5
H92A C92 H92C 109.5
H92B C92 H92C 109.5
C93 O5 C95 116.0(12)
O5 C93 C94 113.2(14)
O5 C93 H93A 108.9
C94 C93 H93A 108.9
O5 C93 H93B 108.9
C94 C93 H93B 108.9
H93A C93 H93B 107.8
C93 C94 H94A 109.5
C93 C94 H94B 109.5
H94A C94 H94B 109.5
C93 C94 H94C 109.5
H94A C94 H94C 109.5
H94B C94 H94C 109.5
O5 C95 C96 108.5(10)
O5 C95 H95A 110.0
C96 C95 H95A 110.0
O5 C95 H95B 110.0
C96 C95 H95B 110.0
H95A C95 H95B 108.4
C95 C96 H96A 109.5
C95 C96 H96B 109.5
H96A C96 H96B 109.5
C95 C96 H96C 109.5
H96A C96 H96C 109.5
H96B C96 H96C 109.5

loop_
_geom_bond_atom_site_label_1
_geom_bond_atom_site_label_2
_geom_bond_distance
Cu1 N3 2.037(5)
Cu1 N4 2.057(4)
Cu1 S1 2.2669(16)
Cu1 S2 2.3198(16)
Ni1 N1 1.889(5)
Ni1 N2 1.908(4)
Ni1 S1 2.1875(15)
Ni1 S2 2.2025(16)
S1 C1 1.767(6)
S2 C23 1.781(6)
O1 C7 1.252(6)
O2 C17 1.250(6)
N1 C7 1.345(7)
N1 C8 1.418(7)
N2 C17 1.358(7)
N2 C16 1.410(7)
N3 C35 1.341(7)
N3 C38 1.370(7)
N4 C26 1.331(7)
N4 C37 1.360(7)
C1 C2 1.401(8)
C1 C6 1.403(8)
C2 C3 1.385(9)
C2 H2 0.9500
C3 C4 1.389(10)
C3 H3 0.9500
C4 C5 1.381(9)
C4 H4 0.9500
C5 C6 1.398(8)
C5 H5 0.9500
C6 C7 1.517(8)
C8 C9 1.369(8)
C8 C24 1.441(8)
C9 C10 1.411(8)
C9 H9 0.9500
C10 C11 1.367(9)
C10 H10 0.9500
C11 C12 1.409(8)
C11 H11 0.9500
C12 C13 1.410(8)
C12 C24 1.436(8)
C13 C14 1.368(9)
C13 H13 0.9500
C14 C15 1.403(8)
C14 H14 0.9500
C15 C16 1.384(8)
C15 H15 0.9500
C16 C24 1.436(8)
C17 C18 1.503(8)
C18 C23 1.397(8)
C18 C19 1.400(8)
C19 C20 1.369(8)
C19 H19 0.9500
C20 C21 1.396(9)
C20 H20 0.9500
C21 C22 1.393(8)
C21 H21 0.9500
C22 C23 1.398(8)
C22 H22 0.9500
C25 C26 1.495(9)
C25 H25A 0.9800
C25 H25B 0.9800
C25 H25C 0.9800
C26 C27 1.419(8)
C27 C28 1.361(9)
C27 H27 0.9500
C28 C29 1.406(8)
C28 H28 0.9500
C29 C37 1.414(8)
C29 C30 1.424(9)
C30 C31 1.355(9)
C30 H30 0.9500
C31 C32 1.436(8)
C31 H31 0.9500
C32 C38 1.400(8)
C32 C33 1.409(8)
C33 C34 1.368(9)
C33 H33 0.9500
C34 C35 1.410(8)
C34 H34 0.9500
C35 C36 1.488(8)
C36 H36A 0.9800
C36 H36B 0.9800
C36 H36C 0.9800
C37 C38 1.440(8)
Ni2 N6 1.893(5)
Ni2 N5 1.906(5)
Ni2 S3 2.2030(16)
Ni2 S4 2.2121(17)
Cu2 N8 2.041(5)
Cu2 N7 2.063(4)
Cu2 S4 2.2717(17)
Cu2 S3 2.3170(17)
S3 C39 1.781(6)
S4 C61 1.771(6)
O3 C45 1.238(7)
O4 C55 1.258(7)
N5 C45 1.360(7)
N5 C46 1.419(8)
N6 C55 1.353(8)
N6 C54 1.416(8)
N7 C64 1.343(7)
N7 C76 1.347(7)
N8 C73 1.333(7)
N8 C75 1.366(8)
C39 C40 1.391(8)
C39 C44 1.409(8)
C40 C41 1.382(9)
C40 H40 0.9500
C41 C42 1.394(9)
C41 H41 0.9500
C42 C43 1.374(9)
C42 H42 0.9500
C43 C44 1.395(8)
C43 H43 0.9500
C44 C45 1.505(9)
C46 C47 1.383(9)
C46 C62 1.438(8)
C47 C48 1.396(9)
C47 H47 0.9500
C48 C49 1.349(10)
C48 H48 0.9500
C49 C50 1.418(10)
C49 H49 0.9500
C50 C51 1.402(9)
C50 C62 1.444(9)
C51 C52 1.362(10)
C51 H51 0.9500
C52 C53 1.416(10)
C52 H52 0.9500
C53 C54 1.377(8)
C53 H53 0.9500
C54 C62 1.447(9)
C55 C56 1.488(9)
C56 C57 1.405(8)
C56 C61 1.426(8)
C57 C58 1.380(9)
C57 H57 0.9500
C58 C59 1.392(9)
C58 H58 0.9500
C59 C60 1.394(9)
C59 H59 0.9500
C60 C61 1.397(9)
C60 H60 0.9500
C63 C64 1.477(9)
C63 H63A 0.9800
C63 H63B 0.9800
C63 H63C 0.9800
C64 C65 1.413(8)
C65 C66 1.356(9)
C65 H65 0.9500
C66 C67 1.404(9)
C66 H66 0.9500
C67 C68 1.418(9)
C67 C76 1.420(8)
C68 C69 1.351(10)
C68 H68 0.9500
C69 C70 1.443(10)
C69 H69 0.9500
C70 C75 1.401(9)
C70 C71 1.403(10)
C71 C72 1.343(11)
C71 H71 0.9500
C72 C73 1.431(10)
C72 H72 0.9500
C73 C74 1.487(10)
C74 H74A 0.9800
C74 H74B 0.9800
C74 H74C 0.9800
C75 C76 1.437(8)
N9 C81 1.457(10)
N9 C79 1.497(10)
N9 C83 1.505(11)
N9 C77 1.649(13)
C77 C78 1.444(13)
C77 H77A 0.9900
C77 H77B 0.9900
C78 H78A 0.9800
C78 H78B 0.9800
C78 H78C 0.9800
C79 C80 1.603(13)
C79 H79A 0.9900
C79 H79B 0.9900
C80 H80A 0.9800
C80 H80B 0.9800
C80 H80C 0.9800
C81 C82 1.430(12)
C81 H81A 0.9900
C81 H81B 0.9900
C82 H82A 0.9800
C82 H82B 0.9800
C82 H82C 0.9800
C83 C84 1.486(10)
C83 H83A 0.9900
C83 H83B 0.9900
C84 H84A 0.9800
C84 H84B 0.9800
C84 H84C 0.9800
N10 C85 1.514(7)
N10 C89 1.525(6)
N10 C87 1.524(7)
N10 C91 1.519(7)
C85 C86 1.508(8)
C85 H85A 0.9900
C85 H85B 0.9900
C86 H86A 0.9800
C86 H86B 0.9800
C86 H86C 0.9800
C87 C88 1.498(8)
C87 H87A 0.9900
C87 H87B 0.9900
C88 H88A 0.9800
C88 H88B 0.9800
C88 H88C 0.9800
C89 C90 1.512(8)
C89 H89A 0.9900
C89 H89B 0.9900
C90 H90A 0.9800
C90 H90B 0.9800
C90 H90C 0.9800
C91 C92 1.514(9)
C91 H91A 0.9900
C91 H91B 0.9900
C92 H92A 0.9800
C92 H92B 0.9800
C92 H92C 0.9800
O5 C93 1.358(14)
O5 C95 1.453(12)
C93 C94 1.480(18)
C93 H93A 0.9900
C93 H93B 0.9900
C94 H94A 0.9800
C94 H94B 0.9800
C94 H94C 0.9800
C95 C96 1.635(17)
C95 H95A 0.9900
C95 H95B 0.9900
C96 H96A 0.9800
C96 H96B 0.9800
C96 H96C 0.9800
